data_4112444
loop_
_publ_author_name
'Wei Lu'
'Bao-Xiu Mi'
'Michael C. W. Chan'
'Zheng Hui'
'Chi-Ming Che'
'Nianyong Zhu'
'Shuit-Tong Lee'

_publ_contact_author_address
;
Department of Chemistry, The University of Hong Kong, 
Pokfulam Road, Hong kong SAR, China
;
_publ_contact_author_name 'Chi-Ming Che (Prof.)'
_publ_section_title
;
 Light-Emitting Tridentate Cyclometalated Platinum(II) Complexes
 Containing \s-Alkynyl Auxiliaries: Tuning of Photo- and
 Electrophosphorescence
;
_journal_name_full 'Journal of the American Chemical Society'
_journal_page_first 4958
_journal_page_last 4971
_journal_paper_doi 10.1021/ja0317776
_journal_volume 126
_journal_year 2004
_chemical_formula_moiety 'C27 H30 Pt1 Si1'
_chemical_formula_sum 'C25 H20 N2 Pt Si'
_chemical_formula_weight 571.61
_chemical_name_systematic
;
 ?
;
_space_group_IT_number 14
_symmetry_cell_setting monoclinic
_symmetry_space_group_name_Hall '-P 2ybc'
_symmetry_space_group_name_H-M 'P 1 21/c 1'
_atom_sites_solution_hydrogens geom
_atom_sites_solution_primary direct
_atom_sites_solution_secondary difmap
_audit_creation_method SHELXL-97
_cell_angle_alpha 90.00
_cell_angle_beta 97.34(3)
_cell_angle_gamma 90.00
_cell_formula_units_Z 4
_cell_length_a 15.404(3)
_cell_length_b 12.178(2)
_cell_length_c 12.178(2)
_cell_measurement_reflns_used 0
_cell_measurement_temperature 301(2)
_cell_measurement_theta_max 0
_cell_measurement_theta_min 0
_cell_volume 2265.7(7)
_computing_molecular_graphics 'Ortep-3 for Windows (Farrugia, 1997)'
_computing_publication_material 'WinGX publication routines (Farrugia, 1999)'
_computing_structure_refinement 'SHELXL-97 (Sheldrick, 1997)'
_computing_structure_solution 'SHELXS-97 (Sheldrick, 1997)'
_diffrn_ambient_temperature 301(2)
_diffrn_measured_fraction_theta_full 0.746
_diffrn_measured_fraction_theta_max 0.746
_diffrn_radiation_monochromator graphite
_diffrn_radiation_source 'fine-focus sealed tube'
_diffrn_radiation_type MoK\a
_diffrn_radiation_wavelength 0.71073
_diffrn_reflns_av_R_equivalents 0.0455
_diffrn_reflns_av_sigmaI/netI 0.0735
_diffrn_reflns_limit_h_max 17
_diffrn_reflns_limit_h_min -14
_diffrn_reflns_limit_k_max 14
_diffrn_reflns_limit_k_min -14
_diffrn_reflns_limit_l_max 13
_diffrn_reflns_limit_l_min -13
_diffrn_reflns_number 9020
_diffrn_reflns_theta_full 25.52
_diffrn_reflns_theta_max 25.52
_diffrn_reflns_theta_min 2.14
_exptl_absorpt_coefficient_mu 6.258
_exptl_absorpt_correction_type none
_exptl_crystal_colour orange
_exptl_crystal_density_diffrn 1.676
_exptl_crystal_description prism
_exptl_crystal_F_000 1104
_exptl_crystal_size_max 0.4
_exptl_crystal_size_mid 0.2
_exptl_crystal_size_min 0.03
_refine_diff_density_max 1.168
_refine_diff_density_min -1.944
_refine_diff_density_rms 0.144
_refine_ls_extinction_method none
_refine_ls_goodness_of_fit_ref 1.006
_refine_ls_hydrogen_treatment mixed
_refine_ls_matrix_type full
_refine_ls_number_parameters 262
_refine_ls_number_reflns 3151
_refine_ls_number_restraints 0
_refine_ls_restrained_S_all 1.006
_refine_ls_R_factor_all 0.0717
_refine_ls_R_factor_gt 0.0410
_refine_ls_shift/su_max 0.000
_refine_ls_shift/su_mean 0.000
_refine_ls_structure_factor_coef Fsqd
_refine_ls_weighting_details 'calc w=1/[\s^2^(Fo^2^)+(0.0598P)^2^+0.5289P] where P=(Fo^2^+2Fc^2^)/3'
_refine_ls_weighting_scheme calc
_refine_ls_wR_factor_gt 0.0953
_refine_ls_wR_factor_ref 0.1109
_reflns_number_gt 2126
_reflns_number_total 3151
_reflns_threshold_expression >2sigma(I)
_cod_data_source_file ja0317776si20031217_101956_5.cif
_cod_data_source_block mar209a
_cod_original_cell_volume 2265.7(8)
_cod_original_sg_symbol_H-M 'P 21/c'
_cod_database_code 4112444

loop_
_symmetry_equiv_pos_as_xyz
'x, y, z'
'-x, y+1/2, -z+1/2'
'-x, -y, -z'
'x, -y-1/2, z-1/2'

loop_
_atom_site_label
_atom_site_type_symbol
_atom_site_fract_x
_atom_site_fract_y
_atom_site_fract_z
_atom_site_U_iso_or_equiv
_atom_site_adp_type
_atom_site_occupancy
_atom_site_symmetry_multiplicity
_atom_site_calc_flag
_atom_site_refinement_flags
Pt1 Pt 0.44396(3) 0.58388(3) 0.08187(3) 0.0483(2) Uani 1 1 d .
Si1 Si -0.0106(3) 0.0342(3) 0.2432(4) 0.0976(14) Uani 1 1 d .
N1 N 0.5360(6) 0.6937(5) 0.0652(6) 0.045(2) Uani 1 1 d .
N2 N 0.5444(8) 0.5184(7) 0.1844(7) 0.085(4) Uani 1 1 d .
C1 C 0.5424(10) 0.4201(8) 0.2443(9) 0.063(3) Uani 1 1 d .
H1 H 0.4911 0.3795 0.2425 0.076 Uiso 1 1 calc R
C2 C 0.6177(11) 0.3864(9) 0.3051(10) 0.076(4) Uani 1 1 d .
H2 H 0.6181 0.3203 0.3434 0.092 Uiso 1 1 calc R
C3 C 0.6963(10) 0.4495(10) 0.3118(9) 0.076(4) Uani 1 1 d .
H3 H 0.7466 0.4254 0.3554 0.092 Uiso 1 1 calc R
C4 C 0.6973(9) 0.5463(9) 0.2534(9) 0.065(3) Uani 1 1 d .
H4 H 0.7482 0.5880 0.2578 0.078 Uiso 1 1 calc R
C5 C 0.6232(8) 0.5807(8) 0.1893(9) 0.050(3) Uani 1 1 d .
C6 C 0.6157(8) 0.6793(7) 0.1197(8) 0.045(3) Uani 1 1 d .
C7 C 0.6843(8) 0.7535(8) 0.1106(9) 0.067(3) Uani 1 1 d .
H7 H 0.7392 0.7446 0.1512 0.080 Uiso 1 1 calc R
C8 C 0.6664(9) 0.8389(9) 0.0394(9) 0.071(4) Uani 1 1 d .
H8 H 0.7102 0.8893 0.0303 0.085 Uiso 1 1 calc R
C9 C 0.5845(9) 0.8524(8) -0.0195(10) 0.067(3) Uani 1 1 d .
H9 H 0.5729 0.9105 -0.0688 0.081 Uiso 1 1 calc R
C10 C 0.5210(7) 0.7785(7) -0.0036(8) 0.049(3) Uani 1 1 d .
C11 C 0.4309(9) 0.7789(7) -0.0549(8) 0.058(3) Uani 1 1 d .
C12 C 0.3795(8) 0.6946(7) -0.0261(8) 0.039(3) Uani 1 1 d .
C13 C 0.2985(12) 0.6914(8) -0.0634(9) 0.084(5) Uani 1 1 d .
H13 H 0.2658 0.6324 -0.0428 0.101 Uiso 1 1 calc R
C14 C 0.2531(9) 0.7751(9) -0.1371(10) 0.083(4) Uani 1 1 d .
H14 H 0.1935 0.7712 -0.1622 0.100 Uiso 1 1 calc R
C15 C 0.3058(11) 0.8609(10) -0.1666(10) 0.085(4) Uani 1 1 d .
H15 H 0.2813 0.9171 -0.2121 0.102 Uiso 1 1 calc R
C16 C 0.3954(9) 0.8625(9) -0.1280(8) 0.063(3) Uani 1 1 d .
H16 H 0.4311 0.9178 -0.1500 0.075 Uiso 1 1 calc R
C17 C 0.3503(8) 0.4777(7) 0.1008(7) 0.052(3) Uani 1 1 d .
C18 C 0.2877(8) 0.4154(8) 0.1090(9) 0.058(3) Uani 1 1 d .
C19 C 0.2240(8) 0.3473(8) 0.1195(9) 0.061(3) Uani 1 1 d .
C20 C 0.1658(8) 0.2836(8) 0.1319(9) 0.059(3) Uani 1 1 d .
C21 C 0.1064(9) 0.2099(8) 0.1554(10) 0.073(4) Uani 1 1 d .
C22 C 0.0569(9) 0.1444(10) 0.1846(12) 0.087(4) Uani 1 1 d .
C23 C -0.0604(12) 0.0931(12) 0.3522(15) 0.134(7) Uani 1 1 d .
H23A H -0.1034 0.1459 0.3225 0.201 Uiso 1 1 calc R
H23B H -0.0167 0.1288 0.4032 0.201 Uiso 1 1 calc R
H23C H -0.0882 0.0365 0.3902 0.201 Uiso 1 1 calc R
C24 C 0.0678(12) -0.0678(12) 0.307(2) 0.194(12) Uani 1 1 d .
H24A H 0.0965 -0.1024 0.2506 0.291 Uiso 1 1 calc R
H24B H 0.0373 -0.1223 0.3443 0.291 Uiso 1 1 calc R
H24C H 0.1105 -0.0321 0.3593 0.291 Uiso 1 1 calc R
C25 C -0.0898(10) -0.0256(13) 0.1340(14) 0.125(6) Uani 1 1 d .
H25A H -0.0592 -0.0573 0.0779 0.188 Uiso 1 1 calc R
H25B H -0.1286 0.0307 0.1019 0.188 Uiso 1 1 calc R
H25C H -0.1231 -0.0816 0.1653 0.188 Uiso 1 1 calc R

loop_
_atom_site_aniso_label
_atom_site_aniso_U_11
_atom_site_aniso_U_22
_atom_site_aniso_U_33
_atom_site_aniso_U_23
_atom_site_aniso_U_13
_atom_site_aniso_U_12
Pt1 0.0692(4) 0.0331(2) 0.0449(3) -0.00179(16) 0.0161(2) -0.0104(2)
Si1 0.065(3) 0.068(2) 0.162(4) 0.034(3) 0.024(3) -0.008(2)
N1 0.059(7) 0.033(4) 0.041(5) 0.000(3) 0.003(5) 0.006(4)
N2 0.153(12) 0.051(5) 0.055(6) 0.001(4) 0.033(6) 0.018(6)
C1 0.107(11) 0.046(6) 0.040(7) 0.002(5) 0.022(7) 0.015(7)
C2 0.119(14) 0.053(7) 0.063(8) 0.011(6) 0.036(9) 0.013(8)
C3 0.084(11) 0.096(9) 0.050(8) -0.001(6) 0.014(7) 0.032(8)
C4 0.071(10) 0.058(7) 0.069(8) 0.006(6) 0.018(7) 0.010(6)
C5 0.045(8) 0.050(6) 0.059(7) -0.007(5) 0.020(6) -0.015(6)
C6 0.047(8) 0.041(5) 0.048(6) -0.005(4) 0.016(6) -0.001(5)
C7 0.076(9) 0.051(6) 0.073(7) 0.011(6) 0.005(6) -0.024(7)
C8 0.073(11) 0.068(8) 0.072(8) -0.009(6) 0.011(7) -0.041(7)
C9 0.078(11) 0.044(6) 0.083(9) 0.006(5) 0.021(8) -0.031(7)
C10 0.042(8) 0.046(6) 0.058(7) -0.012(5) 0.002(6) 0.000(5)
C11 0.100(11) 0.036(5) 0.045(6) -0.006(4) 0.031(7) -0.011(6)
C12 0.034(7) 0.039(5) 0.042(6) -0.016(4) 0.001(5) -0.012(5)
C13 0.163(17) 0.036(6) 0.062(8) -0.001(5) 0.044(10) -0.008(8)
C14 0.082(11) 0.075(9) 0.088(9) -0.005(7) -0.004(8) 0.009(8)
C15 0.121(14) 0.054(7) 0.083(9) 0.014(6) 0.018(9) 0.003(8)
C16 0.082(11) 0.058(7) 0.051(7) 0.008(5) 0.019(7) -0.006(7)
C17 0.073(9) 0.040(5) 0.040(6) -0.006(4) -0.003(6) 0.020(6)
C18 0.062(9) 0.039(5) 0.074(8) -0.002(5) 0.019(6) -0.011(6)
C19 0.076(10) 0.038(6) 0.072(8) 0.001(5) 0.016(7) -0.009(6)
C20 0.049(8) 0.050(6) 0.080(8) 0.002(5) 0.009(6) -0.005(6)
C21 0.068(10) 0.043(6) 0.111(10) 0.016(6) 0.024(8) -0.014(6)
C22 0.054(9) 0.065(8) 0.141(12) 0.018(8) 0.013(8) 0.003(7)
C23 0.116(16) 0.135(15) 0.148(17) 0.038(11) 0.010(13) -0.019(11)
C24 0.085(15) 0.125(15) 0.37(3) 0.132(18) 0.037(18) 0.031(11)
C25 0.106(14) 0.110(11) 0.167(15) -0.013(11) 0.048(12) -0.031(10)

loop_
_atom_type_symbol
_atom_type_description
_atom_type_scat_dispersion_real
_atom_type_scat_dispersion_imag
_atom_type_scat_source
Pt Pt -1.7033 8.3905 'International Tables Vol C Tables 4.2.6.8 and 6.1.1.4'
Si Si 0.0817 0.0704 'International Tables Vol C Tables 4.2.6.8 and 6.1.1.4'
N N 0.0061 0.0033 'International Tables Vol C Tables 4.2.6.8 and 6.1.1.4'
C C 0.0033 0.0016 'International Tables Vol C Tables 4.2.6.8 and 6.1.1.4'
H H 0.0000 0.0000 'International Tables Vol C Tables 4.2.6.8 and 6.1.1.4'

loop_
_geom_angle_atom_site_label_1
_geom_angle_atom_site_label_2
_geom_angle_atom_site_label_3
_geom_angle
C17 Pt1 N1 178.3(3)
C17 Pt1 N2 100.5(4)
N1 Pt1 N2 80.1(4)
C17 Pt1 C12 101.8(4)
N1 Pt1 C12 77.5(4)
N2 Pt1 C12 157.6(4)
C23 Si1 C24 106.4(10)
C23 Si1 C25 113.1(8)
C24 Si1 C25 112.2(9)
C23 Si1 C22 107.9(7)
C24 Si1 C22 106.0(7)
C25 Si1 C22 110.8(7)
C6 N1 C10 119.5(9)
C6 N1 Pt1 119.1(6)
C10 N1 Pt1 121.3(7)
C1 N2 C5 120.5(11)
C1 N2 Pt1 126.2(10)
C5 N2 Pt1 113.3(7)
C2 C1 N2 117.8(12)
C1 C2 C3 121.8(11)
C4 C3 C2 119.8(12)
C5 C4 C3 119.6(12)
C4 C5 N2 120.4(10)
C4 C5 C6 125.6(10)
N2 C5 C6 114.0(10)
N1 C6 C7 122.0(9)
N1 C6 C5 113.4(9)
C7 C6 C5 124.6(11)
C8 C7 C6 116.7(11)
C7 C8 C9 121.3(11)
C10 C9 C8 118.3(11)
N1 C10 C9 122.1(11)
N1 C10 C11 110.8(9)
C9 C10 C11 127.1(10)
C12 C11 C16 120.8(12)
C12 C11 C10 116.1(10)
C16 C11 C10 123.1(10)
C13 C12 C11 120.3(11)
C13 C12 Pt1 125.5(8)
C11 C12 Pt1 114.2(9)
C12 C13 C14 124.2(12)
C15 C14 C13 115.3(13)
C16 C15 C14 120.3(12)
C15 C16 C11 119.1(11)
C18 C17 Pt1 176.0(9)
C17 C18 C19 177.8(13)
C20 C19 C18 178.4(13)
C19 C20 C21 174.0(13)
C22 C21 C20 174.9(15)
C21 C22 Si1 173.1(12)

loop_
_geom_bond_atom_site_label_1
_geom_bond_atom_site_label_2
_geom_bond_distance
Pt1 C17 1.972(12)
Pt1 N1 1.979(8)
Pt1 N2 2.024(11)
Pt1 C12 2.049(10)
Si1 C23 1.768(18)
Si1 C24 1.834(15)
Si1 C25 1.836(16)
Si1 C22 1.893(14)
N1 C6 1.331(12)
N1 C10 1.330(11)
N2 C1 1.404(12)
N2 C5 1.426(14)
C1 C2 1.358(17)
C2 C3 1.427(18)
C3 C4 1.377(15)
C4 C5 1.363(15)
C5 C6 1.466(13)
C6 C7 1.406(14)
C7 C8 1.360(14)
C8 C9 1.379(16)
C9 C10 1.361(13)
C10 C11 1.448(15)
C11 C12 1.369(13)
C11 C16 1.415(13)
C12 C13 1.274(16)
C13 C14 1.475(16)
C14 C15 1.399(16)
C15 C16 1.399(17)
C17 C18 1.242(15)
C18 C19 1.304(16)
C19 C20 1.209(14)
C20 C21 1.338(15)
C21 C22 1.189(15)
